data_1563139
loop_
_publ_author_name
'DELLA SALA, PAOLO'
'Del Regno, Rocco'
'Di Marino, Luca'
'Calabrese, Carmela'
'Palo, Carmine'
'Talotta, Carmen'
'Geremia, Silvano'
'Hickey, Neal'
'Capobianco, Amedeo'
'Neri, Placido'
'Gaeta, Carmine'

_publ_section_title
;
 An Intramolecularly Self-Templated Synthesis of Macrocycles: The
 Self-Filling Effects on the Formation of Prismarenes
;
_journal_name_full 'Chemical Science'
_journal_paper_doi 10.1039/D1SC02199K
_journal_year 2021
_chemical_formula_moiety 'C65 H60 O10, C8 H20 N2, 2(C32 H12 B F24), 0.7(C H2 Cl2)'
_chemical_formula_sum 'C137.7 H105.4 B2 Cl1.4 F48 N2 O10'
_chemical_formula_weight 2931.28
_space_group_IT_number 15
_space_group_name_Hall '-C 2yc'
_space_group_name_H-M_alt 'C 1 2/c 1'
_symmetry_cell_setting monoclinic
_symmetry_Int_Tables_number 15
_symmetry_space_group_name_Hall '-C 2yc'
_symmetry_space_group_name_H-M 'C 1 2/c 1'
_atom_sites_solution_hydrogens mixed
_audit_creation_date 2020-12-09T19:09:05-00:00
_audit_creation_method 'WinGX routine CIF_UPDATE'
_audit_update_record
;
2020-12-16 deposited with the CCDC.	2021-06-03 downloaded from the CCDC.
;
_cell_angle_alpha 90
_cell_angle_beta 120.862(15)
_cell_angle_gamma 90
_cell_formula_units_Z 4
_cell_length_a 38.56(3)
_cell_length_b 17.306(2)
_cell_length_c 22.875(7)
_cell_measurement_reflns_used 49681
_cell_measurement_temperature 100(2)
_cell_measurement_theta_max 30.01
_cell_measurement_theta_min 1.212
_cell_volume 13103(11)
_computing_structure_refinement 'SHELXL-2018/3 (Sheldrick, 2018)'
_diffrn_ambient_temperature 100(2)
_diffrn_measured_fraction_theta_full 0.993
_diffrn_measured_fraction_theta_max 0.978
_diffrn_measurement_device 'Area Detector'
_diffrn_measurement_device_type 'Dectris Pilatus 2M'
_diffrn_measurement_method 'Rotating Crystal'
_diffrn_radiation_probe x-ray
_diffrn_radiation_type Synchrotron
_diffrn_radiation_wavelength 0.7
_diffrn_reflns_av_R_equivalents 0.0438
_diffrn_reflns_av_unetI/netI 0.0245
_diffrn_reflns_Laue_measured_fraction_full 0.993
_diffrn_reflns_Laue_measured_fraction_max 0.978
_diffrn_reflns_limit_h_max 55
_diffrn_reflns_limit_h_min -55
_diffrn_reflns_limit_k_max 23
_diffrn_reflns_limit_k_min -23
_diffrn_reflns_limit_l_max 32
_diffrn_reflns_limit_l_min -32
_diffrn_reflns_number 121183
_diffrn_reflns_point_group_measured_fraction_full 0.993
_diffrn_reflns_point_group_measured_fraction_max 0.978
_diffrn_reflns_theta_full 24.835
_diffrn_reflns_theta_max 30.01
_diffrn_reflns_theta_min 1.212
_exptl_absorpt_coefficient_mu 0.158
_exptl_absorpt_correction_type none
_exptl_crystal_density_diffrn 1.486
_exptl_crystal_description prism
_exptl_crystal_F_000 5966
_exptl_crystal_recrystallization_method 'Re-crystallisation from solvent: hexane/dichloromethane'
_exptl_crystal_size_max 0.1
_exptl_crystal_size_mid 0.05
_exptl_crystal_size_min 0.02
_refine_diff_density_max 0.622
_refine_diff_density_min -0.52
_refine_diff_density_rms 0.064
_refine_ls_extinction_coef 0.00154(9)
_refine_ls_extinction_expression Fc^*^=kFc[1+0.001xFc^2^\l^3^/sin(2\q)]^-1/4^
_refine_ls_extinction_method 'SHELXL-2018/3 (Sheldrick 2018)'
_refine_ls_goodness_of_fit_ref 1.029
_refine_ls_hydrogen_treatment constr
_refine_ls_matrix_type full
_refine_ls_number_parameters 998
_refine_ls_number_reflns 19594
_refine_ls_number_restraints 0
_refine_ls_restrained_S_all 1.029
_refine_ls_R_factor_all 0.0959
_refine_ls_R_factor_gt 0.0646
_refine_ls_shift/su_max 0
_refine_ls_shift/su_mean 0
_refine_ls_structure_factor_coef Fsqd
_refine_ls_weighting_details 'w=1/[\s^2^(Fo^2^)+(0.0819P)^2^+22.5718P] where P=(Fo^2^+2Fc^2^)/3'
_refine_ls_weighting_scheme calc
_refine_ls_wR_factor_gt 0.1691
_refine_ls_wR_factor_ref 0.202
_reflns_Friedel_coverage 0
_reflns_number_gt 13302
_reflns_number_total 19594
_reflns_threshold_expression 'I > 2\s(I)'
_cod_data_source_file d1sc02199k2.cif
_cod_data_source_block x4esxt-21feb150653_a
_cod_original_cell_volume 13105(11)
_cod_original_sg_symbol_H-M 'C 2/c'
_cod_original_formula_sum 'C137.70 H105.40 B2 Cl1.40 F48 N2 O10'
_cod_database_code 1563139
_shelx_estimated_absorpt_t_min 0.984
_shelx_estimated_absorpt_t_max 0.997
_shelx_shelxl_version_number 2018/3

loop_
_symmetry_equiv_pos_as_xyz
'x, y, z'
'-x, y, -z+1/2'
'x+1/2, y+1/2, z'
'-x+1/2, y+1/2, -z+1/2'
'-x, -y, -z'
'x, -y, z-1/2'
'-x+1/2, -y+1/2, -z'
'x+1/2, -y+1/2, z-1/2'

loop_
_atom_site_label
_atom_site_type_symbol
_atom_site_fract_x
_atom_site_fract_y
_atom_site_fract_z
_atom_site_U_iso_or_equiv
_atom_site_adp_type
_atom_site_occupancy
_atom_site_site_symmetry_order
_atom_site_calc_flag
_atom_site_refinement_flags_posn
_atom_site_refinement_flags_adp
_atom_site_refinement_flags_occupancy
_atom_site_disorder_assembly
_atom_site_disorder_group
O201 O 0.60000(5) -0.12215(10) 0.69563(8) 0.0457(4) Uani 1 1 d . . . . .
O101 O 0.60651(4) 0.24587(10) 0.64976(8) 0.0451(4) Uani 1 1 d . . . . .
O302 O 0.43238(6) -0.16705(12) 0.55449(9) 0.0545(4) Uani 1 1 d . . . . .
O202 O 0.44380(4) 0.18217(10) 0.46166(8) 0.0432(3) Uani 1 1 d . . . . .
C209 C 0.51220(6) 0.00030(13) 0.59083(10) 0.0374(4) Uani 1 1 d . . . . .
C110 C 0.51917(6) 0.35358(13) 0.68045(10) 0.0368(4) Uani 1 1 d . . . . .
C202 C 0.57762(7) -0.05680(14) 0.66511(11) 0.0410(4) Uani 1 1 d . . . . .
C210 C 0.53028(6) 0.07323(13) 0.59273(10) 0.0372(4) Uani 1 1 d . . . . .
C102 C 0.57837(6) 0.27906(13) 0.66193(11) 0.0391(4) Uani 1 1 d . . . . .
C104 C 0.56103(6) 0.36018(13) 0.72966(11) 0.0393(4) Uani 1 1 d . . . . .
H104 H 0.569344 0.389181 0.769999 0.047 Uiso 1 1 calc R U . . .
C201 C 0.53584(7) -0.06488(14) 0.62882(10) 0.0396(4) Uani 1 1 d . . . . .
O102 O 0.42270(5) 0.44391(10) 0.63536(8) 0.0457(4) Uani 1 1 d . . . . .
C204 C 0.57304(6) 0.07793(14) 0.63359(11) 0.0408(4) Uani 1 1 d . . . . .
H204 H 0.586103 0.125721 0.637136 0.049 Uiso 1 1 calc R U . . .
C109 C 0.50831(6) 0.30723(13) 0.62158(10) 0.0378(4) Uani 1 1 d . . . . .
C208 C 0.46959(6) -0.00623(14) 0.54716(11) 0.0408(4) Uani 1 1 d . . . . .
H208 H 0.456518 -0.053248 0.545947 0.049 Uiso 1 1 calc R U . . .
C211 C 0.51620(7) -0.14241(14) 0.62541(12) 0.0426(5) Uani 1 1 d . . . . .
H21A H 0.498194 -0.156416 0.576952 0.051 Uiso 1 1 calc R U . . .
H21B H 0.537629 -0.182205 0.64622 0.051 Uiso 1 1 calc R U . . .
C206 C 0.46558(6) 0.12487(14) 0.50768(10) 0.0392(4) Uani 1 1 d . . . . .
C108 C 0.46726(6) 0.30853(14) 0.56826(11) 0.0412(4) Uani 1 1 d . . . . .
H108 H 0.459058 0.277768 0.528881 0.049 Uiso 1 1 calc R U . . .
C111 C 0.52589(6) 0.21416(13) 0.55235(11) 0.0392(4) Uani 1 1 d . . . . .
H11A H 0.506717 0.243161 0.510833 0.047 Uiso 1 1 calc R U . . .
H11B H 0.550295 0.20376 0.549706 0.047 Uiso 1 1 calc R U . . .
C101 C 0.53799(6) 0.26584(13) 0.61421(10) 0.0377(4) Uani 1 1 d . . . . .
C205 C 0.50662(6) 0.13702(13) 0.55169(10) 0.0375(4) Uani 1 1 d . . . . .
C103 C 0.58964(6) 0.32529(13) 0.71984(11) 0.0412(4) Uani 1 1 d . . . . .
H103 H 0.617466 0.332391 0.752539 0.049 Uiso 1 1 calc R U . . .
C203 C 0.59577(6) 0.01462(14) 0.66801(11) 0.0432(5) Uani 1 1 d . . . . .
H203 H 0.624349 0.019136 0.694332 0.052 Uiso 1 1 calc R U . . .
C310 C 0.51143(7) -0.14181(13) 0.73343(11) 0.0406(4) Uani 1 1 d . . . . .
C112 C 0.64801(7) 0.26279(19) 0.69408(15) 0.0596(7) Uani 1 1 d . . . . .
H11C H 0.652209 0.318742 0.695093 0.089 Uiso 1 1 calc R U . . .
H11D H 0.66402 0.236822 0.677716 0.089 Uiso 1 1 calc R U . . .
H11E H 0.656482 0.244521 0.740056 0.089 Uiso 1 1 calc R U . . .
C107 C 0.43918(6) 0.35307(14) 0.57221(11) 0.0413(4) Uani 1 1 d . . . . .
H107 H 0.412121 0.354317 0.535002 0.05 Uiso 1 1 calc R U . . .
C305 C 0.49182(7) -0.14471(13) 0.66063(11) 0.0417(4) Uani 1 1 d . . . . .
C307 C 0.42747(7) -0.15467(15) 0.65599(12) 0.0478(5) Uani 1 1 d . . . . .
H307 H 0.398934 -0.15981 0.629354 0.057 Uiso 1 1 calc R U . . .
C106 C 0.45010(6) 0.39711(13) 0.63107(11) 0.0399(4) Uani 1 1 d . . . . .
C105 C 0.48920(6) 0.39587(13) 0.68660(10) 0.0376(4) Uani 1 1 d . . . . .
C306 C 0.45045(7) -0.15581(14) 0.62374(12) 0.0450(5) Uani 1 1 d . . . . .
C213 C 0.40142(7) 0.18550(17) 0.43630(12) 0.0509(6) Uani 1 1 d . . . . .
H21C H 0.387933 0.14239 0.40487 0.076 Uiso 1 1 calc R U . . .
H21D H 0.390559 0.234481 0.412228 0.076 Uiso 1 1 calc R U . . .
H21E H 0.396663 0.181927 0.474388 0.076 Uiso 1 1 calc R U . . .
C207 C 0.44723(6) 0.05408(14) 0.50699(10) 0.0407(5) Uani 1 1 d . . . . .
H207 H 0.418851 0.048274 0.478106 0.049 Uiso 1 1 calc R U . . .
C511 C 0.5 0.44317(18) 0.75 0.0405(6) Uani 1 2 d S T P . .
H51A H 0.523129 0.476967 0.76004 0.049 Uiso 1 1 d R U . . .
C308 C 0.44586(7) -0.14626(14) 0.72514(12) 0.0452(5) Uani 1 1 d . . . . .
H308 H 0.42983 -0.143363 0.745647 0.054 Uiso 1 1 calc R U . . .
C313 C 0.39515(8) -0.20798(17) 0.52124(13) 0.0521(6) Uani 1 1 d . . . . .
H31A H 0.397707 -0.255425 0.546538 0.078 Uiso 1 1 calc R U . . .
H31B H 0.38829 -0.221202 0.474847 0.078 Uiso 1 1 calc R U . . .
H31C H 0.373786 -0.17552 0.519396 0.078 Uiso 1 1 calc R U . . .
C212 C 0.64223(8) -0.11478(18) 0.74264(15) 0.0602(7) Uani 1 1 d . . . . .
H21F H 0.655579 -0.095817 0.718744 0.09 Uiso 1 1 calc R U . . .
H21G H 0.653428 -0.16528 0.76296 0.09 Uiso 1 1 calc R U . . .
H21H H 0.646736 -0.078173 0.778569 0.09 Uiso 1 1 calc R U . . .
C113 C 0.38550(7) 0.45978(18) 0.57516(13) 0.0533(6) Uani 1 1 d . . . . .
H11F H 0.390585 0.475886 0.539145 0.08 Uiso 1 1 calc R U . . .
H11G H 0.371474 0.501285 0.58394 0.08 Uiso 1 1 calc R U . . .
H11H H 0.368694 0.413167 0.560704 0.08 Uiso 1 1 calc R U . . .
N1 N 0.4588(5) 0.1277(9) 0.7041(10) 0.040(2) Uani 0.5 1 d . . P A -1
C2 C 0.48849(15) 0.0951(4) 0.6875(3) 0.0540(13) Uani 0.5 1 d . . P A -1
H2A H 0.497741 0.137081 0.669322 0.065 Uiso 0.5 1 calc R U P A -1
H2B H 0.474511 0.056241 0.650843 0.065 Uiso 0.5 1 calc R U P A -1
C3 C 0.52491(15) 0.0577(4) 0.7461(3) 0.0543(12) Uani 0.5 1 d . . P A -1
H3A H 0.516094 0.013913 0.763179 0.065 Uiso 0.5 1 calc R U P A -1
H3B H 0.542452 0.036875 0.729926 0.065 Uiso 0.5 1 calc R U P A -1
N4 N 0.5480(5) 0.1117(9) 0.8014(10) 0.0385(19) Uani 0.5 1 d . . P A -1
C5 C 0.51997(15) 0.1454(4) 0.8247(3) 0.0509(12) Uani 0.5 1 d . . P A -1
H5A H 0.512026 0.103773 0.845218 0.061 Uiso 0.5 1 calc R U P A -1
H5B H 0.534798 0.185178 0.860017 0.061 Uiso 0.5 1 calc R U P A -1
C6 C 0.48264(14) 0.1808(3) 0.7661(3) 0.0495(11) Uani 0.5 1 d . . P A -1
H6A H 0.490628 0.227796 0.751182 0.059 Uiso 0.5 1 calc R U P A -1
H6B H 0.464525 0.197198 0.782556 0.059 Uiso 0.5 1 calc R U P A -1
C7 C 0.42645(15) 0.1711(4) 0.6484(3) 0.0566(13) Uani 0.5 1 d . . P A -1
H7A H 0.41232 0.137772 0.608218 0.085 Uiso 0.5 1 calc R U P A -1
H7B H 0.437815 0.215727 0.637682 0.085 Uiso 0.5 1 calc R U P A -1
H7C H 0.407384 0.18891 0.6618 0.085 Uiso 0.5 1 calc R U P A -1
C8 C 0.44010(16) 0.0635(4) 0.7260(3) 0.0582(13) Uani 0.5 1 d . . P A -1
H8A H 0.422732 0.08672 0.740854 0.087 Uiso 0.5 1 calc R U P A -1
H8B H 0.461689 0.033911 0.763591 0.087 Uiso 0.5 1 calc R U P A -1
H8C H 0.423989 0.028931 0.687356 0.087 Uiso 0.5 1 calc R U P A -1
C9 C 0.56759(16) 0.1757(4) 0.7849(3) 0.0639(16) Uani 0.5 1 d . . P A -1
H9A H 0.585654 0.153889 0.770871 0.096 Uiso 0.5 1 calc R U P A -1
H9B H 0.5832 0.208224 0.825247 0.096 Uiso 0.5 1 calc R U P A -1
H9C H 0.546783 0.207094 0.74775 0.096 Uiso 0.5 1 calc R U P A -1
C10 C 0.58142(15) 0.0685(4) 0.8622(3) 0.0546(13) Uani 0.5 1 d . . P A -1
H10A H 0.569458 0.029528 0.877713 0.082 Uiso 0.5 1 calc R U P A -1
H10B H 0.597307 0.105041 0.899236 0.082 Uiso 0.5 1 calc R U P A -1
H10C H 0.599019 0.043039 0.848871 0.082 Uiso 0.5 1 calc R U P A -1
B1 B 0.29747(7) 0.50775(15) 0.33717(12) 0.0371(5) Uani 1 1 d . . . B -1
C11 C 0.27912(6) 0.43802(13) 0.36283(11) 0.0390(4) Uani 1 1 d . . . B -1
C12 C 0.29941(6) 0.36890(13) 0.39255(11) 0.0399(4) Uani 1 1 d . . . B -1
H2 H 0.32513 0.360281 0.397541 0.048 Uiso 1 1 calc R U . B -1
C13 C 0.28322(6) 0.31207(14) 0.41516(11) 0.0420(5) Uani 1 1 d . . . B -1
C14 C 0.24577(7) 0.32185(15) 0.40859(12) 0.0447(5) Uani 1 1 d . . . B -1
H4 H 0.234598 0.28311 0.423515 0.054 Uiso 1 1 calc R U . B -1
C15 C 0.22509(6) 0.38972(15) 0.37966(11) 0.0442(5) Uani 1 1 d . . . B -1
C16 C 0.24130(6) 0.44662(14) 0.35772(11) 0.0420(5) Uani 1 1 d . . . B -1
H6 H 0.226392 0.492809 0.338649 0.05 Uiso 1 1 calc R U . B -1
C17 C 0.34581(6) 0.49527(13) 0.36712(11) 0.0378(4) Uani 1 1 d . . . B -1
C18 C 0.35844(6) 0.43699(14) 0.33904(11) 0.0414(4) Uani 1 1 d . . . B -1
H8 H 0.33876 0.403433 0.305622 0.05 Uiso 1 1 calc R U . B -1
C19 C 0.39887(7) 0.42702(15) 0.35873(12) 0.0451(5) Uani 1 1 d . . . B -1
C20 C 0.42853(7) 0.47435(15) 0.40780(13) 0.0458(5) Uani 1 1 d . . . B -1
H10 H 0.456075 0.467842 0.421085 0.055 Uiso 1 1 calc R U . B -1
C21 C 0.41709(6) 0.53118(14) 0.43692(11) 0.0416(5) Uani 1 1 d . . . B -1
C22 C 0.37637(6) 0.54199(13) 0.41652(11) 0.0392(4) Uani 1 1 d . . . B -1
H12 H 0.369366 0.582207 0.436847 0.047 Uiso 1 1 calc R U . B -1
C23 C 0.27505(6) 0.51080(13) 0.25326(11) 0.0373(4) Uani 1 1 d . . . B -1
C24 C 0.23507(6) 0.48809(14) 0.20854(11) 0.0406(4) Uani 1 1 d . . . B -1
H14 H 0.21946 0.46881 0.226692 0.049 Uiso 1 1 calc R U . B -1
C25 C 0.21754(6) 0.49299(14) 0.13812(11) 0.0429(5) Uani 1 1 d . . . B -1
C26 C 0.23845(6) 0.52145(15) 0.10866(11) 0.0435(5) Uani 1 1 d . . . B -1
H16 H 0.226232 0.524704 0.060598 0.052 Uiso 1 1 calc R U . B -1
C27 C 0.27800(6) 0.54511(14) 0.15193(11) 0.0419(5) Uani 1 1 d . . . B -1
C28 C 0.29557(6) 0.54015(14) 0.22214(11) 0.0407(4) Uani 1 1 d . . . B -1
H18 H 0.322619 0.557369 0.250282 0.049 Uiso 1 1 calc R U . B -1
C29 C 0.28839(6) 0.58860(13) 0.36378(11) 0.0382(4) Uani 1 1 d . . . B -1
C30 C 0.26750(6) 0.65091(13) 0.32058(11) 0.0401(4) Uani 1 1 d . . . B -1
H20 H 0.258824 0.647074 0.273601 0.048 Uiso 1 1 calc R U . B -1
C31 C 0.25908(6) 0.71830(14) 0.34450(12) 0.0420(5) Uani 1 1 d . . . B -1
C32 C 0.27150(7) 0.72765(15) 0.41249(13) 0.0462(5) Uani 1 1 d . . . B -1
H22 H 0.265961 0.773897 0.42859 0.055 Uiso 1 1 calc R U . B -1
C33 C 0.29238(7) 0.66692(15) 0.45650(12) 0.0455(5) Uani 1 1 d . . . B -1
C34 C 0.30021(7) 0.59906(14) 0.43250(11) 0.0428(5) Uani 1 1 d . . . B -1
H24 H 0.314051 0.558293 0.463769 0.051 Uiso 1 1 calc R U . B -1
C35 C 0.30662(7) 0.23983(15) 0.44594(13) 0.0486(5) Uani 1 1 d . . . B -1
C36 C 0.18495(7) 0.40295(18) 0.37351(14) 0.0534(6) Uani 1 1 d . . . B -1
C37 C 0.41051(8) 0.36808(18) 0.32410(16) 0.0582(7) Uani 1 1 d . . . B -1
C38 C 0.44897(7) 0.57972(15) 0.49286(13) 0.0481(5) Uani 1 1 d . . . B -1
C39 C 0.17523(8) 0.4666(2) 0.09352(15) 0.0619(7) Uani 1 1 d . . . B -1
C40 C 0.30250(7) 0.57713(18) 0.12376(12) 0.0514(6) Uani 1 1 d . . . B -1
C41 C 0.23637(7) 0.78115(15) 0.29399(13) 0.0470(5) Uani 1 1 d . . . B -1
C42 C 0.30553(9) 0.67278(18) 0.53037(14) 0.0574(7) Uani 1 1 d . . . B -1
F2 F 0.31324(5) 0.19921(10) 0.40253(9) 0.0614(4) Uani 1 1 d . . . B -1
F1 F 0.34378(4) 0.25436(10) 0.50031(8) 0.0594(4) Uani 1 1 d . . . B -1
F3 F 0.28868(5) 0.19145(10) 0.46786(9) 0.0635(4) Uani 1 1 d . . . B -1
F4 F 0.16888(6) 0.33701(16) 0.38179(16) 0.0720(7) Uani 0.8 1 d . . P B 1
F5 F 0.15798(6) 0.4316(2) 0.31514(12) 0.0788(9) Uani 0.8 1 d . . P B 1
F6 F 0.18742(7) 0.4489(2) 0.42190(16) 0.0946(10) Uani 0.8 1 d . . P B 1
F4B F 0.1762(3) 0.3731(7) 0.4103(5) 0.067(3) Uiso 0.2 1 d . . P C 2
F5B F 0.1754(3) 0.4765(7) 0.3743(7) 0.079(3) Uiso 0.2 1 d . . P D 2
F6B F 0.1530(5) 0.3784(9) 0.3023(8) 0.102(4) Uiso 0.2 1 d . . P E 2
F12 F 0.46400(5) 0.54526(11) 0.55379(8) 0.0652(4) Uani 1 1 d . . . . .
F11 F 0.43560(5) 0.64919(10) 0.49739(9) 0.0650(4) Uani 1 1 d . . . . .
F10 F 0.48080(4) 0.59202(10) 0.48541(8) 0.0572(4) Uani 1 1 d . . . . .
F7 F 0.41551(12) 0.39767(16) 0.27684(17) 0.1298(12) Uani 1 1 d . . . . .
F8 F 0.38432(6) 0.31114(14) 0.29616(14) 0.0966(8) Uani 1 1 d . . . . .
F9 F 0.44529(6) 0.33369(15) 0.36655(14) 0.1061(9) Uani 1 1 d . . . . .
F18 F 0.30710(5) 0.65442(11) 0.13219(10) 0.0686(5) Uani 1 1 d . . . . .
F17 F 0.34018(5) 0.54970(12) 0.15569(8) 0.0640(4) Uani 1 1 d . . . . .
F16 F 0.28650(5) 0.56335(14) 0.05743(8) 0.0770(6) Uani 1 1 d . . . . .
F15 F 0.16674(16) 0.4044(4) 0.1084(3) 0.183(3) Uani 0.8 1 d . . P B 1
F14 F 0.16033(8) 0.4723(3) 0.02964(10) 0.1056(13) Uani 0.8 1 d . . P B 1
F13 F 0.14992(7) 0.5130(3) 0.10494(18) 0.1248(14) Uani 0.8 1 d . . P B 1
F15B F 0.1782(3) 0.4025(6) 0.0505(6) 0.076(3) Uiso 0.2 1 d . . P F 2
F14B F 0.1516(4) 0.5179(8) 0.0541(8) 0.096(4) Uiso 0.2 1 d . . P G 2
F13B F 0.1639(3) 0.4034(6) 0.1190(6) 0.0426(18) Uiso 0.2 1 d . . P H 2
F24 F 0.28096(8) 0.63380(14) 0.54478(10) 0.0865(6) Uani 1 1 d . . . . .
F23 F 0.30562(7) 0.74465(11) 0.55064(9) 0.0780(6) Uani 1 1 d . . . . .
F22 F 0.34265(6) 0.64536(15) 0.57121(9) 0.0887(7) Uani 1 1 d . . . . .
F19 F 0.22580(5) 0.83932(9) 0.32016(9) 0.0586(4) Uani 1 1 d . . . . .
F20 F 0.20192(5) 0.75506(10) 0.23954(9) 0.0621(4) Uani 1 1 d . . . . .
F21 F 0.25790(5) 0.81172(9) 0.26880(8) 0.0560(4) Uani 1 1 d . . . . .
Cl1 Cl 0.55859(8) 0.64098(13) 0.83160(13) 0.0678(5) Uani 0.35 1 d . . P I -1
Cl2 Cl 0.48109(17) 0.6478(3) 0.7030(3) 0.0892(14) Uani 0.35 1 d . . P I -1
C1L C 0.5086(5) 0.6475(13) 0.7933(10) 0.060(4) Uiso 0.35 1 d . . P I -1
H1A H 0.502062 0.695568 0.809035 0.071 Uiso 0.35 1 calc R U P I -1
H1B H 0.498894 0.603702 0.808821 0.071 Uiso 0.35 1 calc R U P I -1

loop_
_atom_site_aniso_label
_atom_site_aniso_U_11
_atom_site_aniso_U_22
_atom_site_aniso_U_33
_atom_site_aniso_U_23
_atom_site_aniso_U_13
_atom_site_aniso_U_12
O201 0.0400(8) 0.0496(9) 0.0429(8) -0.0005(7) 0.0179(7) 0.0068(7)
O101 0.0303(7) 0.0557(10) 0.0491(9) -0.0092(7) 0.0202(6) -0.0042(6)
O302 0.0531(10) 0.0697(12) 0.0411(8) -0.0150(8) 0.0245(8) -0.0195(9)
O202 0.0324(7) 0.0550(10) 0.0358(7) -0.0012(6) 0.0128(6) 0.0049(6)
C209 0.0322(9) 0.0490(12) 0.0315(9) -0.0049(8) 0.0167(7) -0.0004(8)
C110 0.0348(9) 0.0395(11) 0.0347(9) 0.0012(8) 0.0169(8) -0.0014(8)
C202 0.0377(10) 0.0483(12) 0.0342(9) -0.0015(8) 0.0164(8) 0.0063(9)
C210 0.0317(9) 0.0467(11) 0.0320(9) -0.0046(8) 0.0154(7) -0.0005(8)
C102 0.0322(9) 0.0446(12) 0.0401(10) -0.0010(8) 0.0182(8) -0.0017(8)
C104 0.0361(9) 0.0435(11) 0.0364(10) -0.0027(8) 0.0172(8) -0.0043(8)
C201 0.0389(10) 0.0469(12) 0.0335(9) -0.0041(8) 0.0189(8) -0.0003(8)
O102 0.0410(8) 0.0522(10) 0.0410(8) 0.0047(7) 0.0189(7) 0.0138(7)
C204 0.0313(9) 0.0483(12) 0.0376(10) -0.0058(8) 0.0139(8) -0.0006(8)
C109 0.0337(9) 0.0423(11) 0.0356(9) -0.0002(8) 0.0165(8) 0.0001(8)
C208 0.0340(9) 0.0526(13) 0.0362(10) -0.0069(9) 0.0183(8) -0.0048(9)
C211 0.0447(11) 0.0455(12) 0.0395(10) -0.0045(9) 0.0229(9) 0.0000(9)
C206 0.0329(9) 0.0506(12) 0.0327(9) -0.0031(8) 0.0157(8) 0.0027(8)
C108 0.0345(9) 0.0501(12) 0.0354(9) -0.0021(8) 0.0153(8) 0.0008(8)
C111 0.0339(9) 0.0470(12) 0.0357(9) -0.0040(8) 0.0172(8) -0.0004(8)
C101 0.0333(9) 0.0429(11) 0.0362(9) -0.0016(8) 0.0172(8) -0.0016(8)
C205 0.0317(9) 0.0479(12) 0.0330(9) -0.0037(8) 0.0166(7) 0.0004(8)
C103 0.0328(9) 0.0461(12) 0.0406(10) -0.0033(9) 0.0158(8) -0.0050(8)
C203 0.0314(9) 0.0518(13) 0.0390(10) -0.0044(9) 0.0127(8) 0.0012(8)
C310 0.0444(11) 0.0383(11) 0.0394(10) -0.0013(8) 0.0218(9) 0.0001(8)
C112 0.0314(10) 0.0759(19) 0.0672(16) -0.0209(14) 0.0222(11) -0.0081(11)
C107 0.0335(9) 0.0493(12) 0.0359(10) 0.0015(8) 0.0142(8) 0.0031(8)
C305 0.0432(11) 0.0423(12) 0.0411(10) -0.0033(8) 0.0226(9) -0.0025(9)
C307 0.0440(11) 0.0540(14) 0.0451(12) -0.0070(10) 0.0226(10) -0.0102(10)
C106 0.0372(10) 0.0438(12) 0.0395(10) 0.0060(8) 0.0202(8) 0.0054(8)
C105 0.0381(10) 0.0377(11) 0.0356(9) 0.0021(8) 0.0178(8) 0.0011(8)
C306 0.0470(12) 0.0489(13) 0.0396(11) -0.0076(9) 0.0227(9) -0.0086(10)
C213 0.0329(10) 0.0701(17) 0.0430(11) -0.0008(11) 0.0146(9) 0.0099(10)
C207 0.0305(9) 0.0560(13) 0.0331(9) -0.0068(8) 0.0145(7) -0.0017(8)
C511 0.0423(15) 0.0371(15) 0.0417(15) 0 0.0213(12) 0
C308 0.0474(12) 0.0477(13) 0.0429(11) -0.0021(9) 0.0248(10) -0.0056(10)
C313 0.0426(12) 0.0627(16) 0.0434(12) -0.0089(11) 0.0167(10) -0.0063(11)
C212 0.0423(12) 0.0582(16) 0.0555(15) -0.0011(12) 0.0075(11) 0.0101(11)
C113 0.0438(12) 0.0737(18) 0.0436(12) 0.0144(11) 0.0234(10) 0.0204(11)
N1 0.037(5) 0.039(6) 0.048(4) 0.005(4) 0.026(4) -0.002(3)
C2 0.037(2) 0.088(4) 0.037(2) -0.007(3) 0.0187(19) 0.010(3)
C3 0.040(2) 0.065(3) 0.049(3) -0.014(2) 0.017(2) 0.004(2)
N4 0.039(5) 0.039(6) 0.049(4) -0.003(4) 0.030(4) 0.002(3)
C5 0.037(2) 0.075(4) 0.040(2) -0.011(2) 0.0199(19) -0.001(2)
C6 0.038(2) 0.051(3) 0.055(3) -0.010(2) 0.020(2) 0.0018(19)
C7 0.038(2) 0.076(4) 0.051(3) 0.019(2) 0.020(2) 0.009(2)
C8 0.041(2) 0.067(3) 0.055(3) 0.008(2) 0.016(2) -0.011(2)
C9 0.040(2) 0.070(4) 0.078(4) 0.024(3) 0.028(3) -0.001(2)
C10 0.037(2) 0.076(4) 0.053(3) 0.018(2) 0.025(2) 0.010(2)
B1 0.0289(9) 0.0438(13) 0.0375(11) 0.0011(9) 0.0162(8) 0.0018(8)
C11 0.0307(9) 0.0472(12) 0.0363(9) -0.0007(8) 0.0152(8) 0.0001(8)
C12 0.0314(9) 0.0471(12) 0.0388(10) 0.0004(8) 0.0164(8) 0.0004(8)
C13 0.0342(10) 0.0485(12) 0.0399(10) 0.0018(9) 0.0167(8) -0.0002(8)
C14 0.0336(10) 0.0558(14) 0.0419(11) 0.0045(9) 0.0173(8) -0.0021(9)
C15 0.0315(9) 0.0605(14) 0.0397(10) 0.0041(9) 0.0176(8) 0.0013(9)
C16 0.0323(9) 0.0523(13) 0.0401(10) 0.0044(9) 0.0175(8) 0.0039(9)
C17 0.0318(9) 0.0424(11) 0.0382(10) 0.0025(8) 0.0172(8) 0.0024(8)
C18 0.0328(9) 0.0468(12) 0.0425(10) -0.0004(9) 0.0178(8) 0.0017(8)
C19 0.0339(10) 0.0517(13) 0.0493(12) 0.0007(10) 0.0211(9) 0.0039(9)
C20 0.0308(9) 0.0527(13) 0.0514(12) 0.0024(10) 0.0192(9) 0.0037(9)
C21 0.0310(9) 0.0466(12) 0.0408(10) 0.0037(9) 0.0138(8) -0.0001(8)
C22 0.0319(9) 0.0468(12) 0.0362(9) 0.0029(8) 0.0154(8) 0.0022(8)
C23 0.0302(8) 0.0415(11) 0.0376(9) -0.0011(8) 0.0156(8) 0.0017(8)
C24 0.0293(9) 0.0468(12) 0.0438(11) 0.0016(9) 0.0173(8) 0.0020(8)
C25 0.0276(9) 0.0522(13) 0.0420(11) -0.0015(9) 0.0128(8) 0.0004(8)
C26 0.0339(9) 0.0546(13) 0.0358(10) -0.0015(9) 0.0132(8) 0.0017(9)
C27 0.0345(9) 0.0511(13) 0.0379(10) -0.0006(9) 0.0169(8) 0.0010(9)
C28 0.0308(9) 0.0496(12) 0.0374(10) -0.0031(8) 0.0144(8) -0.0020(8)
C29 0.0294(8) 0.0445(11) 0.0393(10) 0.0001(8) 0.0167(8) 0.0012(8)
C30 0.0319(9) 0.0454(12) 0.0416(10) 0.0011(8) 0.0177(8) 0.0015(8)
C31 0.0329(9) 0.0434(12) 0.0484(11) 0.0036(9) 0.0200(9) 0.0044(8)
C32 0.0406(11) 0.0480(13) 0.0506(12) 0.0000(10) 0.0240(10) 0.0058(9)
C33 0.0411(11) 0.0530(14) 0.0424(11) 0.0000(9) 0.0214(9) 0.0046(9)
C34 0.0355(10) 0.0509(13) 0.0405(10) 0.0026(9) 0.0183(8) 0.0056(9)
C35 0.0385(11) 0.0530(14) 0.0525(13) 0.0068(10) 0.0220(10) 0.0005(10)
C36 0.0355(10) 0.0741(18) 0.0509(13) 0.0141(12) 0.0224(10) 0.0039(11)
C37 0.0420(12) 0.0653(17) 0.0684(17) -0.0076(13) 0.0292(12) 0.0058(11)
C38 0.0335(10) 0.0535(14) 0.0482(12) 0.0029(10) 0.0144(9) -0.0003(9)
C39 0.0332(11) 0.083(2) 0.0527(14) 0.0074(13) 0.0097(10) -0.0088(12)
C40 0.0392(11) 0.0732(18) 0.0383(11) 0.0017(11) 0.0174(9) -0.0041(11)
C41 0.0397(11) 0.0462(13) 0.0536(13) 0.0034(10) 0.0230(10) 0.0048(9)
C42 0.0626(16) 0.0635(17) 0.0471(13) 0.0001(11) 0.0288(12) 0.0156(13)
F2 0.0631(10) 0.0550(9) 0.0667(10) 0.0033(7) 0.0338(8) 0.0096(7)
F1 0.0399(7) 0.0635(10) 0.0576(9) 0.0100(7) 0.0127(6) 0.0064(6)
F3 0.0521(8) 0.0602(10) 0.0798(11) 0.0234(8) 0.0349(8) 0.0052(7)
F4 0.0439(10) 0.0712(15) 0.111(2) 0.0253(15) 0.0466(12) 0.0039(10)
F5 0.0286(8) 0.139(3) 0.0644(13) 0.0540(16) 0.0209(9) 0.0247(12)
F6 0.0461(11) 0.155(3) 0.0896(19) -0.0421(19) 0.0393(12) 0.0013(14)
F12 0.0578(9) 0.0793(12) 0.0415(7) 0.0029(7) 0.0133(7) -0.0179(8)
F11 0.0433(8) 0.0554(9) 0.0790(11) -0.0152(8) 0.0189(8) -0.0048(7)
F10 0.0344(6) 0.0656(10) 0.0624(9) 0.0057(7) 0.0181(6) -0.0069(6)
F7 0.224(3) 0.0972(18) 0.158(3) 0.0088(17) 0.163(3) 0.031(2)
F8 0.0641(11) 0.0965(16) 0.1352(19) -0.0606(14) 0.0555(13) -0.0154(10)
F9 0.0610(11) 0.1021(17) 0.1217(19) -0.0334(14) 0.0228(12) 0.0315(11)
F18 0.0587(10) 0.0716(12) 0.0764(11) 0.0095(9) 0.0353(9) -0.0092(8)
F17 0.0416(7) 0.1019(13) 0.0547(9) 0.0058(8) 0.0292(7) 0.0044(8)
F16 0.0590(10) 0.1344(18) 0.0377(7) -0.0059(9) 0.0248(7) -0.0244(10)
F15 0.110(3) 0.217(5) 0.098(3) 0.059(3) -0.035(2) -0.118(3)
F14 0.0582(13) 0.202(4) 0.0320(10) -0.0011(15) 0.0053(9) -0.0628(19)
F13 0.0293(10) 0.227(5) 0.101(2) -0.024(2) 0.0210(12) 0.0033(16)
F24 0.1160(17) 0.0997(16) 0.0666(11) -0.0024(10) 0.0633(12) -0.0073(13)
F23 0.1033(15) 0.0707(12) 0.0529(9) -0.0098(8) 0.0348(10) 0.0167(10)
F22 0.0818(13) 0.1266(18) 0.0422(8) 0.0008(10) 0.0207(8) 0.0464(12)
F19 0.0620(9) 0.0498(9) 0.0697(10) 0.0091(7) 0.0380(8) 0.0164(7)
F20 0.0437(8) 0.0585(10) 0.0613(9) 0.0102(7) 0.0104(7) 0.0051(7)
F21 0.0555(8) 0.0548(9) 0.0631(9) 0.0129(7) 0.0343(7) 0.0070(7)
Cl1 0.0811(15) 0.0579(12) 0.0735(13) -0.0080(10) 0.0462(12) -0.0072(10)
Cl2 0.095(4) 0.0488(15) 0.104(3) 0.0221(13) 0.037(3) 0.007(2)

loop_
_atom_type_symbol
_atom_type_description
_atom_type_scat_dispersion_real
_atom_type_scat_dispersion_imag
_atom_type_scat_source
C C 0.003 0.0016 'International Tables Vol C Tables 4.2.6.8 and 6.1.1.4'
N N 0.0059 0.0032 'International Tables Vol C Tables 4.2.6.8 and 6.1.1.4'
O O 0.0105 0.0059 'International Tables Vol C Tables 4.2.6.8 and 6.1.1.4'
Cl Cl 0.1456 0.155 'International Tables Vol C Tables 4.2.6.8 and 6.1.1.4'
F F 0.017 0.01 'International Tables Vol C Tables 4.2.6.8 and 6.1.1.4'
B B 0.0015 0.0007 'International Tables Vol C Tables 4.2.6.8 and 6.1.1.4'
H H 0 0 'International Tables Vol C Tables 4.2.6.8 and 6.1.1.4'

loop_
_geom_angle_atom_site_label_1
_geom_angle_atom_site_label_2
_geom_angle_atom_site_label_3
_geom_angle
_geom_angle_site_symmetry_1
_geom_angle_site_symmetry_3
_geom_angle_publ_flag
C202 O201 C212 119.1(2) . . ?
C102 O101 C112 119.14(19) . . ?
C306 O302 C313 117.50(19) . . ?
C206 O202 C213 117.57(19) . . ?
C208 C209 C201 120.7(2) . . ?
C208 C209 C210 117.4(2) . . ?
C201 C209 C210 121.86(19) . . ?
C104 C110 C109 117.06(19) . . ?
C104 C110 C105 121.7(2) . . ?
C109 C110 C105 121.05(19) . . ?
O201 C202 C201 117.0(2) . . ?
O201 C202 C203 122.1(2) . . ?
C201 C202 C203 120.9(2) . . ?
C204 C210 C209 117.0(2) . . ?
C204 C210 C205 121.4(2) . . ?
C209 C210 C205 121.51(18) . . ?
O101 C102 C101 117.1(2) . . ?
O101 C102 C103 122.08(19) . . ?
C101 C102 C103 120.9(2) . . ?
C103 C104 C110 121.1(2) . . ?
C103 C104 H104 119.5 . . ?
C110 C104 H104 119.5 . . ?
C202 C201 C209 117.8(2) . . ?
C202 C201 C211 120.8(2) . . ?
C209 C201 C211 121.22(19) . . ?
C106 O102 C113 118.53(19) . . ?
C203 C204 C210 121.1(2) . . ?
C203 C204 H204 119.5 . . ?
C210 C204 H204 119.5 . . ?
C108 C109 C101 120.9(2) . . ?
C108 C109 C110 117.28(19) . . ?
C101 C109 C110 121.65(19) . . ?
C207 C208 C209 121.0(2) . . ?
C207 C208 H208 119.5 . . ?
C209 C208 H208 119.5 . . ?
C305 C211 C201 114.99(19) . . ?
C305 C211 H21A 108.5 . . ?
C201 C211 H21A 108.5 . . ?
C305 C211 H21B 108.5 . . ?
C201 C211 H21B 108.5 . . ?
H21A C211 H21B 107.5 . . ?
O202 C206 C205 117.9(2) . . ?
O202 C206 C207 120.79(19) . . ?
C205 C206 C207 121.2(2) . . ?
C107 C108 C109 121.6(2) . . ?
C107 C108 H108 119.2 . . ?
C109 C108 H108 119.2 . . ?
C205 C111 C101 115.90(18) . . ?
C205 C111 H11A 108.3 . . ?
C101 C111 H11A 108.3 . . ?
C205 C111 H11B 108.3 . . ?
C101 C111 H11B 108.3 . . ?
H11A C111 H11B 107.4 . . ?
C102 C101 C109 117.9(2) . . ?
C102 C101 C111 120.72(19) . . ?
C109 C101 C111 121.21(18) . . ?
C206 C205 C210 117.7(2) . . ?
C206 C205 C111 120.6(2) . . ?
C210 C205 C111 121.66(18) . . ?
C104 C103 C102 121.1(2) . . ?
C104 C103 H103 119.5 . . ?
C102 C103 H103 119.5 . . ?
C204 C203 C202 121.3(2) . . ?
C204 C203 H203 119.4 . . ?
C202 C203 H203 119.4 . . ?
C308 C310 C310 117.8(3) 2_656 2_656 ?
C308 C310 C305 120.9(2) 2_656 . ?
C310 C310 C305 121.0(3) 2_656 . ?
O101 C112 H11C 109.5 . . ?
O101 C112 H11D 109.5 . . ?
H11C C112 H11D 109.5 . . ?
O101 C112 H11E 109.5 . . ?
H11C C112 H11E 109.5 . . ?
H11D C112 H11E 109.5 . . ?
C108 C107 C106 120.5(2) . . ?
C108 C107 H107 119.7 . . ?
C106 C107 H107 119.7 . . ?
C306 C305 C310 118.0(2) . . ?
C306 C305 C211 120.9(2) . . ?
C310 C305 C211 120.9(2) . . ?
C308 C307 C306 120.8(2) . . ?
C308 C307 H307 119.6 . . ?
C306 C307 H307 119.6 . . ?
O102 C106 C105 117.3(2) . . ?
O102 C106 C107 121.51(19) . . ?
C105 C106 C107 121.2(2) . . ?
C106 C105 C110 118.1(2) . . ?
C106 C105 C511 120.05(18) . . ?
C110 C105 C511 121.75(17) . . ?
O302 C306 C305 117.8(2) . . ?
O302 C306 C307 121.2(2) . . ?
C305 C306 C307 121.0(2) . . ?
O202 C213 H21C 109.5 . . ?
O202 C213 H21D 109.5 . . ?
H21C C213 H21D 109.5 . . ?
O202 C213 H21E 109.5 . . ?
H21C C213 H21E 109.5 . . ?
H21D C213 H21E 109.5 . . ?
C208 C207 C206 121.1(2) . . ?
C208 C207 H207 119.5 . . ?
C206 C207 H207 119.5 . . ?
C105 C511 C105 115.1(3) 2_656 . ?
C105 C511 H51A 108.8 2_656 . ?
C105 C511 H51A 108.2 . . ?
C105 C511 H51A 108.16(10) 2_656 2_656 ?
C105 C511 H51A 108.80(10) . 2_656 ?
H51A C511 H51A 107.6 . 2_656 ?
C307 C308 C310 120.9(2) . 2_656 ?
C307 C308 H308 119.6 . . ?
C310 C308 H308 119.6 2_656 . ?
O302 C313 H31A 109.5 . . ?
O302 C313 H31B 109.5 . . ?
H31A C313 H31B 109.5 . . ?
O302 C313 H31C 109.5 . . ?
H31A C313 H31C 109.5 . . ?
H31B C313 H31C 109.5 . . ?
O201 C212 H21F 109.5 . . ?
O201 C212 H21G 109.5 . . ?
H21F C212 H21G 109.5 . . ?
O201 C212 H21H 109.5 . . ?
H21F C212 H21H 109.5 . . ?
H21G C212 H21H 109.5 . . ?
O102 C113 H11F 109.5 . . ?
O102 C113 H11G 109.5 . . ?
H11F C113 H11G 109.5 . . ?
O102 C113 H11H 109.5 . . ?
H11F C113 H11H 109.5 . . ?
H11G C113 H11H 109.5 . . ?
C7 N1 C2 113.5(14) . . ?
C7 N1 C6 109.8(12) . . ?
C2 N1 C6 106.7(9) . . ?
C7 N1 C8 108.8(9) . . ?
C2 N1 C8 110.9(12) . . ?
C6 N1 C8 106.8(13) . . ?
N1 C2 C3 115.1(9) . . ?
N1 C2 H2A 108.5 . . ?
C3 C2 H2A 108.5 . . ?
N1 C2 H2B 108.5 . . ?
C3 C2 H2B 108.5 . . ?
H2A C2 H2B 107.5 . . ?
N4 C3 C2 112.0(6) . . ?
N4 C3 H3A 109.2 . . ?
C2 C3 H3A 109.2 . . ?
N4 C3 H3B 109.2 . . ?
C2 C3 H3B 109.2 . . ?
H3A C3 H3B 107.9 . . ?
C3 N4 C9 114.8(13) . . ?
C3 N4 C10 109.4(9) . . ?
C9 N4 C10 107.1(12) . . ?
C3 N4 C5 108.7(12) . . ?
C9 N4 C5 110.0(10) . . ?
C10 N4 C5 106.5(12) . . ?
C6 C5 N4 111.4(8) . . ?
C6 C5 H5A 109.3 . . ?
N4 C5 H5A 109.4 . . ?
C6 C5 H5B 109.4 . . ?
N4 C5 H5B 109.4 . . ?
H5A C5 H5B 108 . . ?
C5 C6 N1 115.1(9) . . ?
C5 C6 H6A 108.5 . . ?
N1 C6 H6A 108.5 . . ?
C5 C6 H6B 108.5 . . ?
N1 C6 H6B 108.5 . . ?
H6A C6 H6B 107.5 . . ?
N1 C7 H7A 109.5 . . ?
N1 C7 H7B 109.5 . . ?
H7A C7 H7B 109.5 . . ?
N1 C7 H7C 109.5 . . ?
H7A C7 H7C 109.5 . . ?
H7B C7 H7C 109.5 . . ?
N1 C8 H8A 109.5 . . ?
N1 C8 H8B 109.5 . . ?
H8A C8 H8B 109.5 . . ?
N1 C8 H8C 109.5 . . ?
H8A C8 H8C 109.5 . . ?
H8B C8 H8C 109.5 . . ?
N4 C9 H9A 109.5 . . ?
N4 C9 H9B 109.5 . . ?
H9A C9 H9B 109.5 . . ?
N4 C9 H9C 109.5 . . ?
H9A C9 H9C 109.5 . . ?
H9B C9 H9C 109.5 . . ?
N4 C10 H10A 109.5 . . ?
N4 C10 H10B 109.5 . . ?
H10A C10 H10B 109.5 . . ?
N4 C10 H10C 109.5 . . ?
H10A C10 H10C 109.5 . . ?
H10B C10 H10C 109.5 . . ?
C29 B1 C17 111.88(18) . . ?
C29 B1 C11 106.30(17) . . ?
C17 B1 C11 111.00(18) . . ?
C29 B1 C23 108.72(17) . . ?
C17 B1 C23 107.16(17) . . ?
C11 B1 C23 111.83(17) . . ?
C12 C11 C16 115.3(2) . . ?
C12 C11 B1 124.21(18) . . ?
C16 C11 B1 120.46(19) . . ?
C13 C12 C11 122.4(2) . . ?
C13 C12 H2 118.8 . . ?
C11 C12 H2 118.8 . . ?
C14 C13 C12 120.9(2) . . ?
C14 C13 C35 119.9(2) . . ?
C12 C13 C35 119.2(2) . . ?
C15 C14 C13 118.0(2) . . ?
C15 C14 H4 121 . . ?
C13 C14 H4 121 . . ?
C14 C15 C16 121.2(2) . . ?
C14 C15 C36 119.3(2) . . ?
C16 C15 C36 119.5(2) . . ?
C15 C16 C11 122.2(2) . . ?
C15 C16 H6 118.9 . . ?
C11 C16 H6 118.9 . . ?
C22 C17 C18 115.92(19) . . ?
C22 C17 B1 124.7(2) . . ?
C18 C17 B1 119.28(19) . . ?
C19 C18 C17 122.1(2) . . ?
C19 C18 H8 118.9 . . ?
C17 C18 H8 118.9 . . ?
C20 C19 C18 120.7(2) . . ?
C20 C19 C37 119.0(2) . . ?
C18 C19 C37 120.2(2) . . ?
C21 C20 C19 118.5(2) . . ?
C21 C20 H10 120.8 . . ?
C19 C20 H10 120.8 . . ?
C20 C21 C22 121.0(2) . . ?
C20 C21 C38 119.1(2) . . ?
C22 C21 C38 119.9(2) . . ?
C17 C22 C21 121.9(2) . . ?
C17 C22 H12 119.1 . . ?
C21 C22 H12 119.1 . . ?
C24 C23 C28 115.3(2) . . ?
C24 C23 B1 124.31(19) . . ?
C28 C23 B1 120.37(18) . . ?
C25 C24 C23 121.8(2) . . ?
C25 C24 H14 119.1 . . ?
C23 C24 H14 119.1 . . ?
C26 C25 C24 121.8(2) . . ?
C26 C25 C39 119.1(2) . . ?
C24 C25 C39 119.1(2) . . ?
C25 C26 C27 117.4(2) . . ?
C25 C26 H16 121.3 . . ?
C27 C26 H16 121.3 . . ?
C26 C27 C28 120.8(2) . . ?
C26 C27 C40 120.5(2) . . ?
C28 C27 C40 118.7(2) . . ?
C27 C28 C23 122.8(2) . . ?
C27 C28 H18 118.6 . . ?
C23 C28 H18 118.6 . . ?
C30 C29 C34 115.3(2) . . ?
C30 C29 B1 123.42(19) . . ?
C34 C29 B1 121.22(19) . . ?
C31 C30 C29 122.1(2) . . ?
C31 C30 H20 119 . . ?
C29 C30 H20 119 . . ?
C32 C31 C30 121.5(2) . . ?
C32 C31 C41 120.7(2) . . ?
C30 C31 C41 117.7(2) . . ?
C31 C32 C33 117.6(2) . . ?
C31 C32 H22 121.2 . . ?
C33 C32 H22 121.2 . . ?
C32 C33 C34 120.9(2) . . ?
C32 C33 C42 120.0(2) . . ?
C34 C33 C42 119.0(2) . . ?
C33 C34 C29 122.5(2) . . ?
C33 C34 H24 118.7 . . ?
C29 C34 H24 118.7 . . ?
F3 C35 F2 106.3(2) . . ?
F3 C35 F1 106.2(2) . . ?
F2 C35 F1 105.2(2) . . ?
F3 C35 C13 113.5(2) . . ?
F2 C35 C13 112.8(2) . . ?
F1 C35 C13 112.1(2) . . ?
F5 C36 F6 107.8(3) . . ?
F5 C36 F4 106.4(3) . . ?
F6 C36 F4 103.3(3) . . ?
F5 C36 C15 113.5(2) . . ?
F6 C36 C15 112.6(2) . . ?
F4 C36 C15 112.4(2) . . ?
F7 C37 F8 107.2(3) . . ?
F7 C37 F9 105.1(3) . . ?
F8 C37 F9 104.8(3) . . ?
F7 C37 C19 112.7(3) . . ?
F8 C37 C19 113.8(2) . . ?
F9 C37 C19 112.6(3) . . ?
F11 C38 F10 106.4(2) . . ?
F11 C38 F12 107.3(2) . . ?
F10 C38 F12 105.47(19) . . ?
F11 C38 C21 113.07(19) . . ?
F10 C38 C21 112.6(2) . . ?
F12 C38 C21 111.5(2) . . ?
F15 C39 F14 111.2(4) . . ?
F15 C39 F13 98.2(5) . . ?
F14 C39 F13 103.0(3) . . ?
F15 C39 C25 115.9(3) . . ?
F14 C39 C25 117.1(3) . . ?
F13 C39 C25 108.9(3) . . ?
F16 C40 F17 107.3(2) . . ?
F16 C40 F18 106.8(2) . . ?
F17 C40 F18 104.3(2) . . ?
F16 C40 C27 113.5(2) . . ?
F17 C40 C27 112.5(2) . . ?
F18 C40 C27 111.8(2) . . ?
F19 C41 F21 107.1(2) . . ?
F19 C41 F20 106.5(2) . . ?
F21 C41 F20 105.6(2) . . ?
F19 C41 C31 113.1(2) . . ?
F21 C41 C31 111.86(19) . . ?
F20 C41 C31 112.2(2) . . ?
F23 C42 F22 106.2(3) . . ?
F23 C42 F24 105.2(2) . . ?
F22 C42 F24 106.9(3) . . ?
F23 C42 C33 113.4(2) . . ?
F22 C42 C33 112.8(2) . . ?
F24 C42 C33 111.8(2) . . ?
Cl1 C1L Cl2 117.1(10) . . ?
Cl1 C1L H1A 108 . . ?
Cl2 C1L H1A 108 . . ?
Cl1 C1L H1B 108 . . ?
Cl2 C1L H1B 108 . . ?
H1A C1L H1B 107.3 . . ?

loop_
_geom_bond_atom_site_label_1
_geom_bond_atom_site_label_2
_geom_bond_distance
_geom_bond_site_symmetry_2
_geom_bond_publ_flag
O201 C202 1.376(3) . ?
O201 C212 1.424(3) . ?
O101 C102 1.377(3) . ?
O101 C112 1.418(3) . ?
O302 C306 1.378(3) . ?
O302 C313 1.422(3) . ?
O202 C206 1.375(3) . ?
O202 C213 1.428(3) . ?
C209 C208 1.424(3) . ?
C209 C201 1.430(3) . ?
C209 C210 1.432(3) . ?
C110 C104 1.422(3) . ?
C110 C109 1.433(3) . ?
C110 C105 1.435(3) . ?
C202 C201 1.390(3) . ?
C202 C203 1.405(3) . ?
C210 C204 1.420(3) . ?
C210 C205 1.433(3) . ?
C102 C101 1.387(3) . ?
C102 C103 1.412(3) . ?
C104 C103 1.374(3) . ?
C104 H104 0.95 . ?
C201 C211 1.523(3) . ?
O102 C106 1.374(3) . ?
O102 C113 1.415(3) . ?
C204 C203 1.371(3) . ?
C204 H204 0.95 . ?
C109 C108 1.419(3) . ?
C109 C101 1.432(3) . ?
C208 C207 1.365(3) . ?
C208 H208 0.95 . ?
C211 C305 1.520(3) . ?
C211 H21A 0.99 . ?
C211 H21B 0.99 . ?
C206 C205 1.388(3) . ?
C206 C207 1.411(3) . ?
C108 C107 1.369(3) . ?
C108 H108 0.95 . ?
C111 C205 1.524(3) . ?
C111 C101 1.530(3) . ?
C111 H11A 0.99 . ?
C111 H11B 0.99 . ?
C103 H103 0.95 . ?
C203 H203 0.95 . ?
C310 C308 1.420(3) 2_656 ?
C310 C310 1.427(4) 2_656 ?
C310 C305 1.434(3) . ?
C112 H11C 0.98 . ?
C112 H11D 0.98 . ?
C112 H11E 0.98 . ?
C107 C106 1.411(3) . ?
C107 H107 0.95 . ?
C305 C306 1.383(3) . ?
C307 C308 1.369(3) . ?
C307 C306 1.414(3) . ?
C307 H307 0.95 . ?
C106 C105 1.387(3) . ?
C105 C511 1.526(3) . ?
C213 H21C 0.98 . ?
C213 H21D 0.98 . ?
C213 H21E 0.98 . ?
C207 H207 0.95 . ?
C511 H51A 0.99 . ?
C511 H51A 0.9901 2_656 ?
C308 H308 0.95 . ?
C313 H31A 0.98 . ?
C313 H31B 0.98 . ?
C313 H31C 0.98 . ?
C212 H21F 0.98 . ?
C212 H21G 0.98 . ?
C212 H21H 0.98 . ?
C113 H11F 0.98 . ?
C113 H11G 0.98 . ?
C113 H11H 0.98 . ?
N1 C7 1.45(2) . ?
N1 C2 1.49(2) . ?
N1 C6 1.537(17) . ?
N1 C8 1.542(14) . ?
C2 C3 1.502(8) . ?
C2 H2A 0.99 . ?
C2 H2B 0.99 . ?
C3 N4 1.45(2) . ?
C3 H3A 0.99 . ?
C3 H3B 0.99 . ?
N4 C9 1.49(2) . ?
N4 C10 1.524(15) . ?
N4 C5 1.543(15) . ?
C5 C6 1.505(7) . ?
C5 H5A 0.99 . ?
C5 H5B 0.99 . ?
C6 H6A 0.99 . ?
C6 H6B 0.99 . ?
C7 H7A 0.98 . ?
C7 H7B 0.98 . ?
C7 H7C 0.98 . ?
C8 H8A 0.98 . ?
C8 H8B 0.98 . ?
C8 H8C 0.98 . ?
C9 H9A 0.98 . ?
C9 H9B 0.98 . ?
C9 H9C 0.98 . ?
C10 H10A 0.98 . ?
C10 H10B 0.98 . ?
C10 H10C 0.98 . ?
B1 C29 1.634(3) . ?
B1 C17 1.637(3) . ?
B1 C11 1.651(3) . ?
B1 C23 1.653(3) . ?
C11 C12 1.400(3) . ?
C11 C16 1.410(3) . ?
C12 C13 1.399(3) . ?
C12 H2 0.95 . ?
C13 C14 1.384(3) . ?
C13 C35 1.490(3) . ?
C14 C15 1.383(3) . ?
C14 H4 0.95 . ?
C15 C16 1.391(3) . ?
C15 C36 1.498(3) . ?
C16 H6 0.95 . ?
C17 C22 1.398(3) . ?
C17 C18 1.410(3) . ?
C18 C19 1.394(3) . ?
C18 H8 0.95 . ?
C19 C20 1.386(3) . ?
C19 C37 1.495(4) . ?
C20 C21 1.381(3) . ?
C20 H10 0.95 . ?
C21 C22 1.402(3) . ?
C21 C38 1.497(3) . ?
C22 H12 0.95 . ?
C23 C24 1.400(3) . ?
C23 C28 1.403(3) . ?
C24 C25 1.393(3) . ?
C24 H14 0.95 . ?
C25 C26 1.380(3) . ?
C25 C39 1.484(3) . ?
C26 C27 1.387(3) . ?
C26 H16 0.95 . ?
C27 C28 1.389(3) . ?
C27 C40 1.496(3) . ?
C28 H18 0.95 . ?
C29 C30 1.404(3) . ?
C29 C34 1.406(3) . ?
C30 C31 1.395(3) . ?
C30 H20 0.95 . ?
C31 C32 1.382(3) . ?
C31 C41 1.499(3) . ?
C32 C33 1.391(3) . ?
C32 H22 0.95 . ?
C33 C34 1.393(3) . ?
C33 C42 1.498(4) . ?
C34 H24 0.95 . ?
C35 F3 1.337(3) . ?
C35 F2 1.344(3) . ?
C35 F1 1.355(3) . ?
C36 F5 1.298(3) . ?
C36 F6 1.326(4) . ?
C36 F4 1.357(4) . ?
C37 F7 1.297(4) . ?
C37 F8 1.318(4) . ?
C37 F9 1.327(3) . ?
C38 F11 1.333(3) . ?
C38 F10 1.340(3) . ?
C38 F12 1.344(3) . ?
C39 F15 1.223(6) . ?
C39 F14 1.270(4) . ?
C39 F13 1.388(5) . ?
C40 F16 1.334(3) . ?
C40 F17 1.335(3) . ?
C40 F18 1.350(3) . ?
C41 F19 1.337(3) . ?
C41 F21 1.339(3) . ?
C41 F20 1.350(3) . ?
C42 F23 1.327(3) . ?
C42 F22 1.332(3) . ?
C42 F24 1.335(4) . ?
Cl1 C1L 1.661(17) . ?
Cl2 C1L 1.773(15) . ?
C1L H1A 0.99 . ?
C1L H1B 0.99 . ?

loop_
_geom_torsion_atom_site_label_1
_geom_torsion_atom_site_label_2
_geom_torsion_atom_site_label_3
_geom_torsion_atom_site_label_4
_geom_torsion
_geom_torsion_site_symmetry_1
_geom_torsion_site_symmetry_2
_geom_torsion_site_symmetry_3
_geom_torsion_site_symmetry_4
_geom_torsion_publ_flag
C212 O201 C202 C201 -169.4(2) . . . . ?
C212 O201 C202 C203 12.8(3) . . . . ?
C208 C209 C210 C204 -176.67(19) . . . . ?
C201 C209 C210 C204 0.7(3) . . . . ?
C208 C209 C210 C205 -0.8(3) . . . . ?
C201 C209 C210 C205 176.58(19) . . . . ?
C112 O101 C102 C101 174.9(2) . . . . ?
C112 O101 C102 C103 -4.5(3) . . . . ?
C109 C110 C104 C103 1.8(3) . . . . ?
C105 C110 C104 C103 -173.6(2) . . . . ?
O201 C202 C201 C209 -173.55(18) . . . . ?
C203 C202 C201 C209 4.3(3) . . . . ?
O201 C202 C201 C211 1.9(3) . . . . ?
C203 C202 C201 C211 179.7(2) . . . . ?
C208 C209 C201 C202 173.66(19) . . . . ?
C210 C209 C201 C202 -3.6(3) . . . . ?
C208 C209 C201 C211 -1.8(3) . . . . ?
C210 C209 C201 C211 -179.06(19) . . . . ?
C209 C210 C204 C203 1.7(3) . . . . ?
C205 C210 C204 C203 -174.2(2) . . . . ?
C104 C110 C109 C108 -172.0(2) . . . . ?
C105 C110 C109 C108 3.5(3) . . . . ?
C104 C110 C109 C101 3.4(3) . . . . ?
C105 C110 C109 C101 178.9(2) . . . . ?
C201 C209 C208 C207 -175.2(2) . . . . ?
C210 C209 C208 C207 2.3(3) . . . . ?
C202 C201 C211 C305 113.6(2) . . . . ?
C209 C201 C211 C305 -71.1(3) . . . . ?
C213 O202 C206 C205 -155.6(2) . . . . ?
C213 O202 C206 C207 28.5(3) . . . . ?
C101 C109 C108 C107 -174.4(2) . . . . ?
C110 C109 C108 C107 1.0(3) . . . . ?
O101 C102 C101 C109 -172.6(2) . . . . ?
C103 C102 C101 C109 6.8(3) . . . . ?
O101 C102 C101 C111 2.0(3) . . . . ?
C103 C102 C101 C111 -178.6(2) . . . . ?
C108 C109 C101 C102 167.5(2) . . . . ?
C110 C109 C101 C102 -7.6(3) . . . . ?
C108 C109 C101 C111 -7.1(3) . . . . ?
C110 C109 C101 C111 177.7(2) . . . . ?
C205 C111 C101 C102 110.7(2) . . . . ?
C205 C111 C101 C109 -74.8(3) . . . . ?
O202 C206 C205 C210 -171.25(18) . . . . ?
C207 C206 C205 C210 4.7(3) . . . . ?
O202 C206 C205 C111 4.8(3) . . . . ?
C207 C206 C205 C111 -179.31(19) . . . . ?
C204 C210 C205 C206 173.09(19) . . . . ?
C209 C210 C205 C206 -2.6(3) . . . . ?
C204 C210 C205 C111 -2.9(3) . . . . ?
C209 C210 C205 C111 -178.57(18) . . . . ?
C101 C111 C205 C206 107.3(2) . . . . ?
C101 C111 C205 C210 -76.8(3) . . . . ?
C110 C104 C103 C102 -2.7(3) . . . . ?
O101 C102 C103 C104 177.6(2) . . . . ?
C101 C102 C103 C104 -1.8(4) . . . . ?
C210 C204 C203 C202 -1.1(3) . . . . ?
O201 C202 C203 C204 175.7(2) . . . . ?
C201 C202 C203 C204 -2.0(3) . . . . ?
C109 C108 C107 C106 -2.4(4) . . . . ?
C308 C310 C305 C306 167.2(2) 2_656 . . . ?
C310 C310 C305 C306 -6.8(3) 2_656 . . . ?
C308 C310 C305 C211 -7.8(3) 2_656 . . . ?
C310 C310 C305 C211 178.26(15) 2_656 . . . ?
C201 C211 C305 C306 114.6(2) . . . . ?
C201 C211 C305 C310 -70.5(3) . . . . ?
C113 O102 C106 C105 166.3(2) . . . . ?
C113 O102 C106 C107 -12.6(3) . . . . ?
C108 C107 C106 O102 178.1(2) . . . . ?
C108 C107 C106 C105 -0.8(4) . . . . ?
O102 C106 C105 C110 -173.81(19) . . . . ?
C107 C106 C105 C110 5.1(3) . . . . ?
O102 C106 C105 C511 2.0(3) . . . . ?
C107 C106 C105 C511 -179.1(2) . . . . ?
C104 C110 C105 C106 168.7(2) . . . . ?
C109 C110 C105 C106 -6.5(3) . . . . ?
C104 C110 C105 C511 -6.9(3) . . . . ?
C109 C110 C105 C511 177.8(2) . . . . ?
C313 O302 C306 C305 155.2(2) . . . . ?
C313 O302 C306 C307 -25.5(4) . . . . ?
C310 C305 C306 O302 -173.0(2) . . . . ?
C211 C305 C306 O302 2.0(4) . . . . ?
C310 C305 C306 C307 7.8(4) . . . . ?
C211 C305 C306 C307 -177.3(2) . . . . ?
C308 C307 C306 O302 177.6(2) . . . . ?
C308 C307 C306 C305 -3.2(4) . . . . ?
C209 C208 C207 C206 -0.3(3) . . . . ?
O202 C206 C207 C208 172.44(19) . . . . ?
C205 C206 C207 C208 -3.3(3) . . . . ?
C106 C105 C511 C105 112.9(2) . . . 2_656 ?
C110 C105 C511 C105 -71.48(18) . . . 2_656 ?
C306 C307 C308 C310 -2.7(4) . . . 2_656 ?
C7 N1 C2 C3 173.3(7) . . . . ?
C6 N1 C2 C3 52.2(12) . . . . ?
C8 N1 C2 C3 -63.8(12) . . . . ?
N1 C2 C3 N4 -60.1(13) . . . . ?
C2 C3 N4 C9 -66.3(9) . . . . ?
C2 C3 N4 C10 173.3(8) . . . . ?
C2 C3 N4 C5 57.4(12) . . . . ?
C3 N4 C5 C6 -54.8(12) . . . . ?
C9 N4 C5 C6 71.7(13) . . . . ?
C10 N4 C5 C6 -172.6(9) . . . . ?
N4 C5 C6 N1 53.1(11) . . . . ?
C7 N1 C6 C5 -173.3(8) . . . . ?
C2 N1 C6 C5 -49.9(12) . . . . ?
C8 N1 C6 C5 68.8(13) . . . . ?
C29 B1 C11 C12 -135.5(2) . . . . ?
C17 B1 C11 C12 -13.6(3) . . . . ?
C23 B1 C11 C12 106.0(2) . . . . ?
C29 B1 C11 C16 42.3(3) . . . . ?
C17 B1 C11 C16 164.18(19) . . . . ?
C23 B1 C11 C16 -76.2(3) . . . . ?
C16 C11 C12 C13 0.4(3) . . . . ?
B1 C11 C12 C13 178.4(2) . . . . ?
C11 C12 C13 C14 0.4(3) . . . . ?
C11 C12 C13 C35 179.7(2) . . . . ?
C12 C13 C14 C15 -0.6(3) . . . . ?
C35 C13 C14 C15 -179.9(2) . . . . ?
C13 C14 C15 C16 0.0(4) . . . . ?
C13 C14 C15 C36 -178.4(2) . . . . ?
C14 C15 C16 C11 0.9(4) . . . . ?
C36 C15 C16 C11 179.3(2) . . . . ?
C12 C11 C16 C15 -1.0(3) . . . . ?
B1 C11 C16 C15 -179.1(2) . . . . ?
C29 B1 C17 C22 8.1(3) . . . . ?
C11 B1 C17 C22 -110.5(2) . . . . ?
C23 B1 C17 C22 127.1(2) . . . . ?
C29 B1 C17 C18 -167.47(19) . . . . ?
C11 B1 C17 C18 74.0(2) . . . . ?
C23 B1 C17 C18 -48.4(3) . . . . ?
C22 C17 C18 C19 -0.7(3) . . . . ?
B1 C17 C18 C19 175.2(2) . . . . ?
C17 C18 C19 C20 0.6(4) . . . . ?
C17 C18 C19 C37 -175.7(2) . . . . ?
C18 C19 C20 C21 0.4(4) . . . . ?
C37 C19 C20 C21 176.7(2) . . . . ?
C19 C20 C21 C22 -1.3(4) . . . . ?
C19 C20 C21 C38 176.4(2) . . . . ?
C18 C17 C22 C21 -0.2(3) . . . . ?
B1 C17 C22 C21 -175.9(2) . . . . ?
C20 C21 C22 C17 1.2(3) . . . . ?
C38 C21 C22 C17 -176.5(2) . . . . ?
C29 B1 C23 C24 -87.5(3) . . . . ?
C17 B1 C23 C24 151.4(2) . . . . ?
C11 B1 C23 C24 29.6(3) . . . . ?
C29 B1 C23 C28 90.1(2) . . . . ?
C17 B1 C23 C28 -31.0(3) . . . . ?
C11 B1 C23 C28 -152.9(2) . . . . ?
C28 C23 C24 C25 1.4(3) . . . . ?
B1 C23 C24 C25 179.0(2) . . . . ?
C23 C24 C25 C26 -0.9(4) . . . . ?
C23 C24 C25 C39 178.9(2) . . . . ?
C24 C25 C26 C27 0.2(4) . . . . ?
C39 C25 C26 C27 -179.6(2) . . . . ?
C25 C26 C27 C28 -0.1(4) . . . . ?
C25 C26 C27 C40 -179.6(2) . . . . ?
C26 C27 C28 C23 0.6(4) . . . . ?
C40 C27 C28 C23 -179.8(2) . . . . ?
C24 C23 C28 C27 -1.3(3) . . . . ?
B1 C23 C28 C27 -179.0(2) . . . . ?
C17 B1 C29 C30 113.6(2) . . . . ?
C11 B1 C29 C30 -125.1(2) . . . . ?
C23 B1 C29 C30 -4.6(3) . . . . ?
C17 B1 C29 C34 -68.5(3) . . . . ?
C11 B1 C29 C34 52.8(2) . . . . ?
C23 B1 C29 C34 173.31(19) . . . . ?
C34 C29 C30 C31 -0.1(3) . . . . ?
B1 C29 C30 C31 177.9(2) . . . . ?
C29 C30 C31 C32 1.0(3) . . . . ?
C29 C30 C31 C41 -179.6(2) . . . . ?
C30 C31 C32 C33 -0.8(3) . . . . ?
C41 C31 C32 C33 179.9(2) . . . . ?
C31 C32 C33 C34 -0.4(4) . . . . ?
C31 C32 C33 C42 -178.2(2) . . . . ?
C32 C33 C34 C29 1.3(4) . . . . ?
C42 C33 C34 C29 179.1(2) . . . . ?
C30 C29 C34 C33 -1.0(3) . . . . ?
B1 C29 C34 C33 -179.1(2) . . . . ?
C14 C13 C35 F3 -3.1(3) . . . . ?
C12 C13 C35 F3 177.6(2) . . . . ?
C14 C13 C35 F2 117.9(2) . . . . ?
C12 C13 C35 F2 -61.4(3) . . . . ?
C14 C13 C35 F1 -123.5(2) . . . . ?
C12 C13 C35 F1 57.2(3) . . . . ?
C14 C15 C36 F5 -136.8(3) . . . . ?
C16 C15 C36 F5 44.8(4) . . . . ?
C14 C15 C36 F6 100.4(3) . . . . ?
C16 C15 C36 F6 -78.1(3) . . . . ?
C14 C15 C36 F4 -15.9(4) . . . . ?
C16 C15 C36 F4 165.7(3) . . . . ?
C20 C19 C37 F7 -78.6(4) . . . . ?
C18 C19 C37 F7 97.8(3) . . . . ?
C20 C19 C37 F8 159.1(3) . . . . ?
C18 C19 C37 F8 -24.6(4) . . . . ?
C20 C19 C37 F9 40.0(4) . . . . ?
C18 C19 C37 F9 -143.6(3) . . . . ?
C20 C21 C38 F11 153.8(2) . . . . ?
C22 C21 C38 F11 -28.5(3) . . . . ?
C20 C21 C38 F10 33.1(3) . . . . ?
C22 C21 C38 F10 -149.2(2) . . . . ?
C20 C21 C38 F12 -85.2(3) . . . . ?
C22 C21 C38 F12 92.5(3) . . . . ?
C26 C25 C39 F15 133.9(5) . . . . ?
C24 C25 C39 F15 -45.9(6) . . . . ?
C26 C25 C39 F14 -0.5(5) . . . . ?
C24 C25 C39 F14 179.7(3) . . . . ?
C26 C25 C39 F13 -116.7(3) . . . . ?
C24 C25 C39 F13 63.5(4) . . . . ?
C26 C27 C40 F16 -14.8(4) . . . . ?
C28 C27 C40 F16 165.7(2) . . . . ?
C26 C27 C40 F17 -136.9(2) . . . . ?
C28 C27 C40 F17 43.6(3) . . . . ?
C26 C27 C40 F18 106.1(3) . . . . ?
C28 C27 C40 F18 -73.4(3) . . . . ?
C32 C31 C41 F19 -7.8(3) . . . . ?
C30 C31 C41 F19 172.8(2) . . . . ?
C32 C31 C41 F21 113.2(3) . . . . ?
C30 C31 C41 F21 -66.1(3) . . . . ?
C32 C31 C41 F20 -128.3(2) . . . . ?
C30 C31 C41 F20 52.4(3) . . . . ?
C32 C33 C42 F23 -17.7(4) . . . . ?
C34 C33 C42 F23 164.4(2) . . . . ?
C32 C33 C42 F22 -138.5(3) . . . . ?
C34 C33 C42 F22 43.6(4) . . . . ?
C32 C33 C42 F24 101.0(3) . . . . ?
C34 C33 C42 F24 -76.8(3) . . . . ?
